data_7202951
loop_
_publ_author_name
'Mahmoudi, Ghodrat'
'Morsali, Ali'

_publ_section_title
;
 Counter-ion influence on the coordination mode of the
 2,5-bis(4-pyridyl)-1,3,4-oxadiazole (bpo) ligand in mercury(ii)
 coordination polymers, [Hg(bpo)nX2]: X = I--, Br--, SCN--, N3-- and
 NO2--; spectroscopic, thermal, fluorescence and structural studies
;
_journal_issue 11
_journal_name_full CrystEngComm
_journal_page_first 1062
_journal_paper_doi 10.1039/b707228g
_journal_volume 9
_journal_year 2007
_chemical_formula_sum 'C14 H8 Hg N6 O S2'
_chemical_formula_weight 540.97
_chemical_name_systematic
;
?
;
_space_group_IT_number 15
_symmetry_cell_setting monoclinic
_symmetry_space_group_name_Hall '-C 2yc'
_symmetry_space_group_name_H-M 'C 1 2/c 1'
_atom_sites_solution_hydrogens geom
_atom_sites_solution_primary direct
_atom_sites_solution_secondary difmap
_audit_creation_method SHELXL-97
_cell_angle_alpha 90.00
_cell_angle_beta 121.5660(10)
_cell_angle_gamma 90.00
_cell_formula_units_Z 8
_cell_length_a 34.493(4)
_cell_length_b 5.9210(7)
_cell_length_c 18.570(2)
_cell_measurement_reflns_used 3656
_cell_measurement_temperature 295(2)
_cell_measurement_theta_max 24.57
_cell_measurement_theta_min 2.57
_cell_volume 3231.4(6)
_computing_cell_refinement 'SAINT (Bruker, 2002)'
_computing_data_collection 'SMART (Bruker, 2002)'
_computing_data_reduction SAINT
_computing_molecular_graphics 'Ortep-3 for Windows (Farrugia, 1997)'
_computing_publication_material 'WinGX (Farrugia, 1999)'
_computing_structure_refinement 'SHELXL-97 (Sheldrick, 1997)'
_computing_structure_solution 'SHELXS-97 (Sheldrick, 1997)'
_diffrn_ambient_temperature 295(2)
_diffrn_measured_fraction_theta_full 0.999
_diffrn_measured_fraction_theta_max 0.999
_diffrn_measurement_device_type 'Bruker APEX area-detector diffractometer'
_diffrn_measurement_method '\f and \w scan'
_diffrn_radiation_monochromator graphite
_diffrn_radiation_source 'fine-focus sealed tube'
_diffrn_radiation_type MoK\a
_diffrn_radiation_wavelength 0.71073
_diffrn_reflns_av_R_equivalents 0.0470
_diffrn_reflns_av_sigmaI/netI 0.0476
_diffrn_reflns_limit_h_max 41
_diffrn_reflns_limit_h_min -41
_diffrn_reflns_limit_k_max 7
_diffrn_reflns_limit_k_min -7
_diffrn_reflns_limit_l_max 22
_diffrn_reflns_limit_l_min -21
_diffrn_reflns_number 11502
_diffrn_reflns_theta_full 25.50
_diffrn_reflns_theta_max 25.50
_diffrn_reflns_theta_min 1.39
_diffrn_standards_number 0
_exptl_absorpt_coefficient_mu 9.798
_exptl_absorpt_correction_T_max 0.2328
_exptl_absorpt_correction_T_min 0.1701
_exptl_absorpt_correction_type multi-scan
_exptl_absorpt_process_details 'SADABS (Bruker, 2002)'
_exptl_crystal_colour colorless
_exptl_crystal_density_diffrn 2.224
_exptl_crystal_density_method 'not measured'
_exptl_crystal_description prism
_exptl_crystal_F_000 2032
_exptl_crystal_size_max 0.28
_exptl_crystal_size_mid 0.25
_exptl_crystal_size_min 0.21
_refine_diff_density_max 0.569
_refine_diff_density_min -1.405
_refine_diff_density_rms 0.188
_refine_ls_extinction_method none
_refine_ls_goodness_of_fit_ref 1.008
_refine_ls_hydrogen_treatment constr
_refine_ls_matrix_type full
_refine_ls_number_parameters 217
_refine_ls_number_reflns 3017
_refine_ls_number_restraints 0
_refine_ls_restrained_S_all 1.008
_refine_ls_R_factor_all 0.0402
_refine_ls_R_factor_gt 0.0312
_refine_ls_shift/su_max 0.001
_refine_ls_shift/su_mean <0.001
_refine_ls_structure_factor_coef Fsqd
_refine_ls_weighting_details 'calc w=1/[\s^2^(Fo^2^)+(0.0318P)^2^+12.8307P] where P=(Fo^2^+2Fc^2^)/3'
_refine_ls_weighting_scheme calc
_refine_ls_wR_factor_gt 0.0744
_refine_ls_wR_factor_ref 0.0780
_reflns_number_gt 2565
_reflns_number_total 3017
_reflns_threshold_expression I>2\s(I)
_cod_data_source_file b707228g.txt
_cod_data_source_block g-100
_cod_original_cell_volume 3231.5(6)
_cod_original_sg_symbol_H-M 'C 2/c'
_cod_database_code 7202951

loop_
_symmetry_equiv_pos_as_xyz
'x, y, z'
'-x, y, -z+1/2'
'x+1/2, y+1/2, z'
'-x+1/2, y+1/2, -z+1/2'
'-x, -y, -z'
'x, -y, z-1/2'
'-x+1/2, -y+1/2, -z'
'x+1/2, -y+1/2, z-1/2'

loop_
_atom_site_label
_atom_site_type_symbol
_atom_site_fract_x
_atom_site_fract_y
_atom_site_fract_z
_atom_site_U_iso_or_equiv
_atom_site_adp_type
_atom_site_occupancy
_atom_site_symmetry_multiplicity
_atom_site_calc_flag
_atom_site_refinement_flags
_atom_site_disorder_assembly
_atom_site_disorder_group
Hg1 Hg 0.035764(9) 0.19728(4) 0.380819(15) 0.03908(11) Uani 1 1 d . . .
S1 S 0.07217(6) 0.0340(3) 0.31260(11) 0.0416(4) Uani 1 1 d . . .
S2 S -0.02700(6) 0.4049(3) 0.37152(13) 0.0485(4) Uani 1 1 d . . .
N1 N 0.09075(18) 0.2493(8) 0.5306(3) 0.0356(12) Uani 1 1 d . . .
N2 N 0.1749(2) 0.6437(9) 0.8155(3) 0.0476(15) Uani 1 1 d . . .
N3 N 0.1928(2) 0.6337(10) 0.9028(3) 0.0489(15) Uani 1 1 d . . .
N4 N 0.2271(2) 0.1679(12) 1.1610(4) 0.0575(17) Uani 1 1 d . . .
N5 N 0.0762(2) -0.4225(10) 0.3559(4) 0.0593(17) Uani 1 1 d . . .
N6 N 0.0129(2) 0.8327(10) 0.4219(4) 0.0542(16) Uani 1 1 d . . .
O1 O 0.16803(14) 0.2938(7) 0.8499(2) 0.0329(9) Uani 1 1 d . . .
C1 C 0.0933(2) 0.1092(11) 0.5889(4) 0.0386(15) Uani 1 1 d . . .
H1 H 0.0780 -0.0279 0.5710 0.046 Uiso 1 1 calc R . .
C2 C 0.1180(2) 0.1560(11) 0.6761(4) 0.0399(16) Uani 1 1 d . . .
H2 H 0.1201 0.0520 0.7155 0.048 Uiso 1 1 calc R . .
C3 C 0.13886(19) 0.3657(10) 0.7000(4) 0.0311(13) Uani 1 1 d . . .
C4 C 0.1373(2) 0.5099(11) 0.6406(4) 0.0390(15) Uani 1 1 d . . .
H4 H 0.1523 0.6482 0.6564 0.047 Uiso 1 1 calc R . .
C5 C 0.1129(2) 0.4445(11) 0.5564(4) 0.0399(15) Uani 1 1 d . . .
H5 H 0.1120 0.5418 0.5162 0.048 Uiso 1 1 calc R . .
C6 C 0.1614(2) 0.4428(11) 0.7883(4) 0.0335(14) Uani 1 1 d . . .
C7 C 0.18851(19) 0.4287(11) 0.9195(4) 0.0336(14) Uani 1 1 d . . .
C8 C 0.20169(19) 0.3327(11) 1.0018(4) 0.0338(14) Uani 1 1 d . . .
C9 C 0.1884(2) 0.1220(12) 1.0106(4) 0.0432(16) Uani 1 1 d . . .
H9 H 0.1707 0.0304 0.9638 0.052 Uiso 1 1 calc R . .
C10 C 0.2021(3) 0.0504(13) 1.0910(5) 0.0545(19) Uani 1 1 d . . .
H10 H 0.1930 -0.0930 1.0966 0.065 Uiso 1 1 calc R . .
C11 C 0.2285(2) 0.4600(12) 1.0728(4) 0.0438(16) Uani 1 1 d . . .
H11 H 0.2387 0.6022 1.0689 0.053 Uiso 1 1 calc R . .
C12 C 0.2399(2) 0.3706(15) 1.1503(4) 0.054(2) Uani 1 1 d . . .
H12 H 0.2576 0.4583 1.1982 0.065 Uiso 1 1 calc R . .
C13 C 0.0732(2) -0.2371(10) 0.3371(4) 0.0319(14) Uani 1 1 d . . .
C14 C -0.0028(2) 0.6561(10) 0.4007(4) 0.0319(14) Uani 1 1 d . . .

loop_
_atom_site_aniso_label
_atom_site_aniso_U_11
_atom_site_aniso_U_22
_atom_site_aniso_U_33
_atom_site_aniso_U_23
_atom_site_aniso_U_13
_atom_site_aniso_U_12
Hg1 0.05602(18) 0.02454(15) 0.04258(17) -0.00360(11) 0.02989(13) 0.00494(12)
S1 0.0656(11) 0.0271(8) 0.0510(10) 0.0118(7) 0.0437(9) 0.0119(8)
S2 0.0443(9) 0.0318(9) 0.0758(12) -0.0137(9) 0.0359(9) -0.0041(7)
N1 0.042(3) 0.034(3) 0.028(3) -0.001(2) 0.017(2) 0.000(2)
N2 0.068(4) 0.033(3) 0.036(3) -0.007(2) 0.024(3) -0.015(3)
N3 0.061(4) 0.041(3) 0.036(3) -0.007(3) 0.019(3) -0.016(3)
N4 0.069(4) 0.066(5) 0.045(4) 0.006(3) 0.035(3) 0.018(4)
N5 0.090(5) 0.030(3) 0.090(5) 0.004(3) 0.069(4) 0.003(3)
N6 0.085(5) 0.031(4) 0.072(4) -0.001(3) 0.059(4) -0.004(3)
O1 0.039(2) 0.033(2) 0.028(2) -0.0061(18) 0.0175(19) -0.0044(19)
C1 0.051(4) 0.029(3) 0.037(3) -0.003(3) 0.024(3) -0.006(3)
C2 0.054(4) 0.035(4) 0.023(3) 0.007(3) 0.014(3) 0.000(3)
C3 0.032(3) 0.034(3) 0.030(3) 0.000(3) 0.018(3) 0.000(3)
C4 0.042(3) 0.036(4) 0.038(4) -0.001(3) 0.020(3) -0.011(3)
C5 0.050(4) 0.036(4) 0.037(3) 0.010(3) 0.025(3) -0.001(3)
C6 0.034(3) 0.037(4) 0.031(3) -0.003(3) 0.017(3) -0.003(3)
C7 0.033(3) 0.033(4) 0.032(3) -0.006(3) 0.015(3) -0.003(3)
C8 0.031(3) 0.041(4) 0.026(3) -0.007(3) 0.012(3) 0.001(3)
C9 0.047(4) 0.038(4) 0.038(4) -0.006(3) 0.017(3) 0.001(3)
C10 0.080(5) 0.042(4) 0.052(4) 0.006(3) 0.042(4) 0.014(4)
C11 0.042(4) 0.048(4) 0.041(4) -0.012(3) 0.021(3) -0.010(3)
C12 0.042(4) 0.081(6) 0.028(4) -0.015(4) 0.011(3) 0.010(4)
C13 0.046(4) 0.023(3) 0.040(3) -0.003(3) 0.032(3) 0.002(3)
C14 0.044(3) 0.023(3) 0.036(3) 0.004(3) 0.027(3) 0.009(3)

loop_
_atom_type_symbol
_atom_type_description
_atom_type_scat_dispersion_real
_atom_type_scat_dispersion_imag
_atom_type_scat_source
C C 0.0033 0.0016 'International Tables Vol C Tables 4.2.6.8 and 6.1.1.4'
H H 0.0000 0.0000 'International Tables Vol C Tables 4.2.6.8 and 6.1.1.4'
N N 0.0061 0.0033 'International Tables Vol C Tables 4.2.6.8 and 6.1.1.4'
O O 0.0106 0.0060 'International Tables Vol C Tables 4.2.6.8 and 6.1.1.4'
S S 0.1246 0.1234 'International Tables Vol C Tables 4.2.6.8 and 6.1.1.4'
Hg Hg -2.3894 9.2266 'International Tables Vol C Tables 4.2.6.8 and 6.1.1.4'

loop_
_geom_angle_atom_site_label_1
_geom_angle_atom_site_label_2
_geom_angle_atom_site_label_3
_geom_angle
_geom_angle_site_symmetry_1
_geom_angle_site_symmetry_3
_geom_angle_publ_flag
S1 Hg1 S2 149.60(6) . . ?
S1 Hg1 N1 110.12(13) . . ?
S2 Hg1 N1 98.66(13) . . ?
S1 Hg1 N6 98.38(14) . 1_545 ?
S2 Hg1 N6 92.67(15) . 1_545 ?
N1 Hg1 N6 86.7(2) . 1_545 ?
C13 S1 Hg1 100.7(2) . . ?
C14 S2 Hg1 98.9(2) . . ?
C1 N1 C5 117.9(5) . . ?
C1 N1 Hg1 122.2(4) . . ?
C5 N1 Hg1 118.7(4) . . ?
C6 N2 N3 105.5(5) . . ?
C7 N3 N2 106.4(5) . . ?
C10 N4 C12 115.2(6) . . ?
C14 N6 Hg1 146.5(5) . 1_565 ?
C7 O1 C6 101.1(5) . . ?
N1 C1 C2 123.8(6) . . ?
N1 C1 H1 118.1 . . ?
C2 C1 H1 118.1 . . ?
C3 C2 C1 116.4(6) . . ?
C3 C2 H2 121.8 . . ?
C1 C2 H2 121.8 . . ?
C4 C3 C2 120.3(5) . . ?
C4 C3 C6 118.5(6) . . ?
C2 C3 C6 121.2(5) . . ?
C3 C4 C5 118.5(6) . . ?
C3 C4 H4 120.8 . . ?
C5 C4 H4 120.8 . . ?
N1 C5 C4 123.0(6) . . ?
N1 C5 H5 118.5 . . ?
C4 C5 H5 118.5 . . ?
N2 C6 O1 113.7(5) . . ?
N2 C6 C3 126.8(6) . . ?
O1 C6 C3 119.4(5) . . ?
N3 C7 O1 113.3(5) . . ?
N3 C7 C8 127.5(6) . . ?
O1 C7 C8 119.2(5) . . ?
C9 C8 C11 119.0(6) . . ?
C9 C8 C7 122.6(5) . . ?
C11 C8 C7 118.4(6) . . ?
C8 C9 C10 117.6(6) . . ?
C8 C9 H9 121.2 . . ?
C10 C9 H9 121.2 . . ?
N4 C10 C9 125.6(7) . . ?
N4 C10 H10 117.2 . . ?
C9 C10 H10 117.2 . . ?
C8 C11 C12 118.1(7) . . ?
C8 C11 H11 121.0 . . ?
C12 C11 H11 121.0 . . ?
N4 C12 C11 124.4(7) . . ?
N4 C12 H12 117.8 . . ?
C11 C12 H12 117.8 . . ?
N5 C13 S1 176.6(6) . . ?
N6 C14 S2 177.5(6) . . ?

loop_
_geom_bond_atom_site_label_1
_geom_bond_atom_site_label_2
_geom_bond_distance
_geom_bond_site_symmetry_2
_geom_bond_publ_flag
Hg1 S1 2.4046(15) . ?
Hg1 S2 2.4158(17) . ?
Hg1 N1 2.430(5) . ?
Hg1 N6 2.548(6) 1_545 ?
S1 C13 1.664(6) . ?
S2 C14 1.652(6) . ?
N1 C1 1.329(8) . ?
N1 C5 1.329(8) . ?
N2 C6 1.280(8) . ?
N2 N3 1.402(7) . ?
N3 C7 1.279(8) . ?
N4 C10 1.320(10) . ?
N4 C12 1.328(11) . ?
N5 C13 1.140(8) . ?
N6 C14 1.148(8) . ?
N6 Hg1 2.548(6) 1_565 ?
O1 C7 1.361(7) . ?
O1 C6 1.366(7) . ?
C1 C2 1.408(8) . ?
C1 H1 0.9300 . ?
C2 C3 1.387(9) . ?
C2 H2 0.9300 . ?
C3 C4 1.374(8) . ?
C3 C6 1.472(8) . ?
C4 C5 1.387(8) . ?
C4 H4 0.9300 . ?
C5 H5 0.9300 . ?
C7 C8 1.462(8) . ?
C8 C9 1.368(9) . ?
C8 C11 1.373(8) . ?
C9 C10 1.378(9) . ?
C9 H9 0.9300 . ?
C10 H10 0.9300 . ?
C11 C12 1.385(10) . ?
C11 H11 0.9300 . ?
C12 H12 0.9300 . ?

loop_
_geom_torsion_atom_site_label_1
_geom_torsion_atom_site_label_2
_geom_torsion_atom_site_label_3
_geom_torsion_atom_site_label_4
_geom_torsion
_geom_torsion_site_symmetry_1
_geom_torsion_site_symmetry_2
_geom_torsion_site_symmetry_3
_geom_torsion_site_symmetry_4
_geom_torsion_publ_flag
S2 Hg1 S1 C13 -118.9(3) . . . . ?
N1 Hg1 S1 C13 80.8(3) . . . . ?
N6 Hg1 S1 C13 -8.7(3) 1_545 . . . ?
S1 Hg1 S2 C14 -100.1(2) . . . . ?
N1 Hg1 S2 C14 61.2(3) . . . . ?
N6 Hg1 S2 C14 148.3(3) 1_545 . . . ?
S1 Hg1 N1 C1 -101.9(5) . . . . ?
S2 Hg1 N1 C1 88.0(5) . . . . ?
N6 Hg1 N1 C1 -4.2(5) 1_545 . . . ?
S1 Hg1 N1 C5 91.0(5) . . . . ?
S2 Hg1 N1 C5 -79.1(5) . . . . ?
N6 Hg1 N1 C5 -171.3(5) 1_545 . . . ?
C6 N2 N3 C7 0.2(8) . . . . ?
C5 N1 C1 C2 0.3(10) . . . . ?
Hg1 N1 C1 C2 -166.9(5) . . . . ?
N1 C1 C2 C3 2.5(10) . . . . ?
C1 C2 C3 C4 -4.0(9) . . . . ?
C1 C2 C3 C6 173.5(6) . . . . ?
C2 C3 C4 C5 2.7(9) . . . . ?
C6 C3 C4 C5 -174.9(6) . . . . ?
C1 N1 C5 C4 -1.8(10) . . . . ?
Hg1 N1 C5 C4 165.8(5) . . . . ?
C3 C4 C5 N1 0.4(10) . . . . ?
N3 N2 C6 O1 0.8(8) . . . . ?
N3 N2 C6 C3 178.2(6) . . . . ?
C7 O1 C6 N2 -1.5(7) . . . . ?
C7 O1 C6 C3 -179.1(5) . . . . ?
C4 C3 C6 N2 10.3(10) . . . . ?
C2 C3 C6 N2 -167.1(7) . . . . ?
C4 C3 C6 O1 -172.4(5) . . . . ?
C2 C3 C6 O1 10.1(9) . . . . ?
N2 N3 C7 O1 -1.2(8) . . . . ?
N2 N3 C7 C8 -179.3(6) . . . . ?
C6 O1 C7 N3 1.7(7) . . . . ?
C6 O1 C7 C8 179.9(5) . . . . ?
N3 C7 C8 C9 168.0(7) . . . . ?
O1 C7 C8 C9 -10.0(9) . . . . ?
N3 C7 C8 C11 -12.0(10) . . . . ?
O1 C7 C8 C11 170.0(6) . . . . ?
C11 C8 C9 C10 1.2(10) . . . . ?
C7 C8 C9 C10 -178.8(6) . . . . ?
C12 N4 C10 C9 -0.7(11) . . . . ?
C8 C9 C10 N4 0.0(11) . . . . ?
C9 C8 C11 C12 -1.7(9) . . . . ?
C7 C8 C11 C12 178.3(6) . . . . ?
C10 N4 C12 C11 0.2(11) . . . . ?
C8 C11 C12 N4 1.0(11) . . . . ?
Hg1 S1 C13 N5 -120(10) . . . . ?
Hg1 N6 C14 S2 -125(15) 1_565 . . . ?
Hg1 S2 C14 N6 -158(15) . . . . ?
